data_1567895
loop_
_publ_author_name
'Wu, Tien-Lin'
'Lei, Jian'
'Hsieh, Chia-Min'
'Chen, Yi-Kuan'
'Huang, Pei-Yun'
'Lai, Po-Ting'
'Chou, Tsu-Yu'
'Lin, Wei-Chen'
'Chen, Wei'
'Yu, Chi-Hua'
'Hsu, Liang-Yan'
'Lin, Hao-Wu'
'Cheng, Chien-Hong'

_publ_section_title
;
 Substituent engineering of the diboron molecular architecture for a
 nondoped and ultrathin emitting layer.
;
_journal_issue 44
_journal_name_full 'Chemical science'
_journal_page_first 12996
_journal_page_last 13005
_journal_paper_doi 10.1039/d2sc04725j
_journal_volume 13
_journal_year 2022
_chemical_formula_sum 'C60 H56 B2 N2'
_chemical_formula_weight 826.68
_chemical_name_common iCzDBA
_chemical_name_systematic 5,10-bis(4-(9H-carbazol-9-yl)-2,6-diisopropylphenyl)-5,10-diboranthrene
_space_group_crystal_system monoclinic
_space_group_IT_number 14
_space_group_name_Hall '-P 2ybc'
_space_group_name_H-M_alt 'P 1 21/c 1'
_atom_sites_solution_hydrogens geom
_audit_block_doi 10.5517/ccdc.csd.cc2d67tp
_audit_creation_method SHELXL-2014/6
_audit_update_record
;
2022-09-30 deposited with the CCDC.	2022-11-03 downloaded from the CCDC.
;
_cell_angle_alpha 90
_cell_angle_beta 98.171(2)
_cell_angle_gamma 90
_cell_formula_units_Z 4
_cell_length_a 27.7304(12)
_cell_length_b 9.0103(4)
_cell_length_c 18.6100(8)
_cell_measurement_reflns_used 9971
_cell_measurement_temperature 100(2)
_cell_measurement_theta_max 66.6262
_cell_measurement_theta_min 3.2201
_cell_volume 4602.7(3)
_computing_cell_refinement 'SAINT V8.34A (Bruker AXS Inc., 2013)'
_computing_data_collection 'Bruker APEX2'
_computing_data_reduction 'SAINT V8.34A (Bruker AXS Inc., 2013)'
_computing_molecular_graphics 'Bruker SHELXTL'
_computing_publication_material 'Bruker SHELXTL'
_computing_structure_refinement 'SHELXL-2014/6 (Sheldrick, 2014)'
_diffrn_ambient_temperature 100(2)
_diffrn_detector_area_resol_mean 8.3333
_diffrn_measured_fraction_theta_full 0.978
_diffrn_measured_fraction_theta_max 0.998
_diffrn_measurement_device_type 'Bruker APEX-II CCD'
_diffrn_measurement_method '\f and \w scans'
_diffrn_radiation_type CuK\a
_diffrn_radiation_wavelength 1.54178
_diffrn_reflns_av_R_equivalents 0.0269
_diffrn_reflns_av_unetI/netI 0.0212
_diffrn_reflns_Laue_measured_fraction_full 0.978
_diffrn_reflns_Laue_measured_fraction_max 0.998
_diffrn_reflns_limit_h_max 33
_diffrn_reflns_limit_h_min -33
_diffrn_reflns_limit_k_max 7
_diffrn_reflns_limit_k_min -10
_diffrn_reflns_limit_l_max 22
_diffrn_reflns_limit_l_min -22
_diffrn_reflns_number 36127
_diffrn_reflns_point_group_measured_fraction_full 0.978
_diffrn_reflns_point_group_measured_fraction_max 0.998
_diffrn_reflns_theta_full 67.679
_diffrn_reflns_theta_max 66.688
_diffrn_reflns_theta_min 1.609
_exptl_absorpt_coefficient_mu 0.509
_exptl_absorpt_correction_T_max 0.9492
_exptl_absorpt_correction_T_min 0.7249
_exptl_absorpt_correction_type multi-scan
_exptl_absorpt_process_details 'SADABS V2014/4 (Bruker AXS Inc.)'
_exptl_crystal_colour yellow
_exptl_crystal_density_diffrn 1.193
_exptl_crystal_density_meas ?
_exptl_crystal_density_method 'not measured'
_exptl_crystal_description tabullar
_exptl_crystal_F_000 1760
_exptl_crystal_preparation Luminescent
_exptl_crystal_recrystallization_method Sublimation
_exptl_crystal_size_max 0.20
_exptl_crystal_size_mid 0.17
_exptl_crystal_size_min 0.06
_refine_diff_density_max 0.245
_refine_diff_density_min -0.255
_refine_diff_density_rms 0.041
_refine_ls_extinction_method none
_refine_ls_goodness_of_fit_ref 1.026
_refine_ls_hydrogen_treatment constr
_refine_ls_matrix_type full
_refine_ls_number_parameters 585
_refine_ls_number_reflns 8142
_refine_ls_number_restraints 0
_refine_ls_restrained_S_all 1.026
_refine_ls_R_factor_all 0.0404
_refine_ls_R_factor_gt 0.0381
_refine_ls_shift/su_max 0.001
_refine_ls_shift/su_mean 0.000
_refine_ls_structure_factor_coef Fsqd
_refine_ls_weighting_details 'w=1/[\s^2^(Fo^2^)+(0.0493P)^2^+1.8388P] where P=(Fo^2^+2Fc^2^)/3'
_refine_ls_weighting_scheme calc
_refine_ls_wR_factor_gt 0.0961
_refine_ls_wR_factor_ref 0.0981
_reflns_Friedel_coverage 0.000
_reflns_number_gt 7579
_reflns_number_total 8142
_reflns_threshold_expression 'I > 2\s(I)'
_cod_data_source_file d2sc04725j2.cif
_cod_data_source_block 171129LT
_cod_depositor_comments
;
The following automatic conversions were performed:

data item '_exptl_crystal_density_meas' value 'not measured' was
changed to '?' -- the value is perceived as not measured.

Automatic conversion script
Id: cif_fix_values 7556 2019-12-06 15:28:31Z antanas 

 Adding full bibliography for 1567894--1567896.cif.
;
_cod_original_sg_symbol_H-M 'P 21/c'
_cod_database_code 1567895
_shelx_space_group_comment
;
The symmetry employed for this shelxl refinement is uniquely defined
by the following loop, which should always be used as a source of
symmetry information in preference to the above space-group names.
They are only intended as comments.
;
_shelxl_version_number 2014/6

loop_
_space_group_symop_operation_xyz
'x, y, z'
'-x, y+1/2, -z+1/2'
'-x, -y, -z'
'x, -y-1/2, z-1/2'

loop_
_atom_site_label
_atom_site_type_symbol
_atom_site_fract_x
_atom_site_fract_y
_atom_site_fract_z
_atom_site_U_iso_or_equiv
_atom_site_adp_type
_atom_site_occupancy
_atom_site_site_symmetry_order
_atom_site_calc_flag
_atom_site_refinement_flags_posn
_atom_site_refinement_flags_adp
_atom_site_refinement_flags_occupancy
_atom_site_disorder_assembly
_atom_site_disorder_group
N1 N 0.58658(3) 0.46851(11) 0.31119(5) 0.0192(2) Uani 1 1 d . . . . .
N2 N 0.92817(4) 1.20966(11) 0.86114(5) 0.0193(2) Uani 1 1 d . . . . .
C1 C 0.47322(5) 0.21757(17) 0.36823(8) 0.0350(3) Uani 1 1 d . . . . .
H1 H 0.4467 0.1587 0.3790 0.042 Uiso 1 1 calc R U . . .
C2 C 0.49060(5) 0.19873(15) 0.30296(7) 0.0315(3) Uani 1 1 d . . . . .
H53 H 0.4765 0.1265 0.2691 0.038 Uiso 1 1 calc R U . . .
C3 C 0.52910(4) 0.28704(13) 0.28727(7) 0.0234(3) Uani 1 1 d . . . . .
C4 C 0.54901(4) 0.39419(13) 0.33825(6) 0.0200(2) Uani 1 1 d . . . . .
C5 C 0.62055(4) 0.56081(13) 0.35622(6) 0.0181(2) Uani 1 1 d . . . . .
C6 C 0.60757(4) 0.70340(13) 0.37355(6) 0.0195(2) Uani 1 1 d . . . . .
H4 H 0.5779 0.7453 0.3505 0.023 Uiso 1 1 calc R U . . .
C7 C 0.63816(4) 0.78577(13) 0.42503(6) 0.0188(2) Uani 1 1 d . . . . .
C8 C 0.68165(4) 0.72250(12) 0.46001(6) 0.0173(2) Uani 1 1 d . . . . .
C9 C 0.70477(4) 0.77088(12) 0.60518(6) 0.0173(2) Uani 1 1 d . . . . .
C10 C 0.73641(4) 0.83055(12) 0.66540(6) 0.0167(2) Uani 1 1 d . . . . .
C11 C 0.81625(4) 1.00333(12) 0.71755(6) 0.0177(2) Uani 1 1 d . . . . .
C12 C 0.85380(4) 0.91817(12) 0.75704(6) 0.0190(2) Uani 1 1 d . . . . .
C13 C 0.89002(4) 0.98743(13) 0.80481(6) 0.0196(2) Uani 1 1 d . . . . .
H16 H 0.9154 0.9298 0.8308 0.024 Uiso 1 1 calc R U . . .
C14 C 0.88937(4) 1.13967(13) 0.81487(6) 0.0182(2) Uani 1 1 d . . . . .
C15 C 0.94310(4) 1.17556(13) 0.93403(6) 0.0199(2) Uani 1 1 d . . . . .
C16 C 0.92288(5) 1.07673(14) 0.97846(7) 0.0248(3) Uani 1 1 d . . . . .
H21 H 0.8954 1.0178 0.9605 0.030 Uiso 1 1 calc R U . . .
C17 C 0.94456(5) 1.06750(15) 1.05049(7) 0.0297(3) Uani 1 1 d . . . . .
H22 H 0.9316 1.0009 1.0824 0.036 Uiso 1 1 calc R U . . .
C18 C 0.98489(5) 1.15408(16) 1.07668(7) 0.0303(3) Uani 1 1 d . . . . .
H2 H 0.9987 1.1460 1.1262 0.036 Uiso 1 1 calc R U . . .
C19 C 0.58930(6) 0.24798(15) 0.11688(7) 0.0335(3) Uani 1 1 d . . . . .
H3 H 0.5889 0.1943 0.0729 0.040 Uiso 1 1 calc R U . . .
C20 C 0.62386(5) 0.36017(15) 0.13444(7) 0.0285(3) Uani 1 1 d . . . . .
H56 H 0.6464 0.3816 0.1019 0.034 Uiso 1 1 calc R U . . .
C21 C 0.62595(4) 0.44081(14) 0.19829(7) 0.0236(3) Uani 1 1 d . . . . .
H55 H 0.6493 0.5175 0.2099 0.028 Uiso 1 1 calc R U . . .
C22 C 0.59259(4) 0.40502(13) 0.24472(6) 0.0201(2) Uani 1 1 d . . . . .
C23 C 0.66439(4) 0.50035(13) 0.38750(6) 0.0189(2) Uani 1 1 d . . . . .
H50 H 0.6737 0.4046 0.3731 0.023 Uiso 1 1 calc R U . . .
C24 C 0.69487(4) 0.57883(13) 0.43990(6) 0.0183(2) Uani 1 1 d . . . . .
C25 C 0.62395(4) 0.94336(13) 0.44296(7) 0.0236(3) Uani 1 1 d . . . . .
H5 H 0.6465 0.9758 0.4869 0.028 Uiso 1 1 calc R U . . .
C26 C 0.57222(5) 0.95298(16) 0.46121(8) 0.0357(3) Uani 1 1 d . . . . .
H6 H 0.5490 0.9285 0.4180 0.054 Uiso 1 1 calc R U . . .
H7 H 0.5660 1.0539 0.4771 0.054 Uiso 1 1 calc R U . . .
H8 H 0.5684 0.8827 0.5002 0.054 Uiso 1 1 calc R U . . .
C27 C 0.63039(6) 1.05122(15) 0.38140(8) 0.0358(3) Uani 1 1 d . . . . .
H10 H 0.6087 1.0222 0.3374 0.054 Uiso 1 1 calc R U . . .
H9 H 0.6643 1.0484 0.3720 0.054 Uiso 1 1 calc R U . . .
H11 H 0.6223 1.1520 0.3954 0.054 Uiso 1 1 calc R U . . .
C28 C 0.72769(4) 0.79491(13) 0.73554(6) 0.0191(2) Uani 1 1 d . . . . .
H15 H 0.7484 0.8347 0.7760 0.023 Uiso 1 1 calc R U . . .
C29 C 0.68947(4) 0.70284(13) 0.74757(6) 0.0218(2) Uani 1 1 d . . . . .
H14 H 0.6845 0.6794 0.7957 0.026 Uiso 1 1 calc R U . . .
C30 C 0.65855(4) 0.64522(14) 0.68903(7) 0.0233(3) Uani 1 1 d . . . . .
H13 H 0.6322 0.5827 0.6969 0.028 Uiso 1 1 calc R U . . .
C31 C 0.66632(4) 0.67956(13) 0.61886(6) 0.0210(2) Uani 1 1 d . . . . .
H12 H 0.6449 0.6399 0.5791 0.025 Uiso 1 1 calc R U . . .
C32 C 0.98415(4) 1.26262(13) 0.95967(6) 0.0210(2) Uani 1 1 d . . . . .
C33 C 0.99496(4) 1.35158(13) 0.89991(7) 0.0210(2) Uani 1 1 d . . . . .
C34 C 0.95974(4) 1.31687(12) 0.83995(6) 0.0186(2) Uani 1 1 d . . . . .
C35 C 0.96003(4) 1.38384(13) 0.77263(7) 0.0220(2) Uani 1 1 d . . . . .
H20 H 0.9365 1.3589 0.7322 0.026 Uiso 1 1 calc R U . . .
C36 C 0.99599(5) 1.48832(14) 0.76669(7) 0.0258(3) Uani 1 1 d . . . . .
H19 H 0.9967 1.5368 0.7215 0.031 Uiso 1 1 calc R U . . .
C37 C 1.03113(5) 1.52387(15) 0.82551(7) 0.0295(3) Uani 1 1 d . . . . .
H18 H 1.0554 1.5957 0.8197 0.035 Uiso 1 1 calc R U . . .
C38 C 1.03114(5) 1.45607(15) 0.89184(7) 0.0274(3) Uani 1 1 d . . . . .
H17 H 1.0554 1.4799 0.9316 0.033 Uiso 1 1 calc R U . . .
C39 C 1.00507(5) 1.25099(15) 1.03221(7) 0.0277(3) Uani 1 1 d . . . . .
H23 H 1.0327 1.3089 1.0505 0.033 Uiso 1 1 calc R U . . .
C40 C 0.85123(4) 1.22326(12) 0.77993(6) 0.0193(2) Uani 1 1 d . . . . .
H31 H 0.8500 1.3269 0.7890 0.023 Uiso 1 1 calc R U . . .
C41 C 0.81458(4) 1.15706(12) 0.73164(6) 0.0186(2) Uani 1 1 d . . . . .
C42 C 0.77087(5) 1.24962(13) 0.69904(7) 0.0237(3) Uani 1 1 d . . . . .
H24 H 0.7549 1.1975 0.6545 0.028 Uiso 1 1 calc R U . . .
C43 C 0.73353(5) 1.25898(16) 0.75282(8) 0.0323(3) Uani 1 1 d . . . . .
H26 H 0.7481 1.3113 0.7968 0.048 Uiso 1 1 calc R U . . .
H25 H 0.7242 1.1586 0.7656 0.048 Uiso 1 1 calc R U . . .
H27 H 0.7046 1.3130 0.7303 0.048 Uiso 1 1 calc R U . . .
C44 C 0.78432(5) 1.40530(14) 0.67702(8) 0.0339(3) Uani 1 1 d . . . . .
H30 H 0.7975 1.4617 0.7204 0.051 Uiso 1 1 calc R U . . .
H29 H 0.7552 1.4554 0.6524 0.051 Uiso 1 1 calc R U . . .
H28 H 0.8089 1.3990 0.6441 0.051 Uiso 1 1 calc R U . . .
C45 C 0.85659(4) 0.75103(13) 0.74607(7) 0.0234(3) Uani 1 1 d . . . . .
H35 H 0.8225 0.7136 0.7337 0.028 Uiso 1 1 calc R U . . .
C46 C 0.88377(6) 0.71230(15) 0.68295(8) 0.0373(3) Uani 1 1 d . . . . .
H32 H 0.8682 0.7620 0.6388 0.056 Uiso 1 1 calc R U . . .
H33 H 0.8829 0.6046 0.6754 0.056 Uiso 1 1 calc R U . . .
H34 H 0.9177 0.7453 0.6940 0.056 Uiso 1 1 calc R U . . .
C47 C 0.87960(5) 0.66993(14) 0.81459(7) 0.0313(3) Uani 1 1 d . . . . .
H37 H 0.8752 0.5627 0.8078 0.047 Uiso 1 1 calc R U . . .
H38 H 0.8639 0.7023 0.8559 0.047 Uiso 1 1 calc R U . . .
H36 H 0.9145 0.6928 0.8240 0.047 Uiso 1 1 calc R U . . .
C48 C 0.78909(4) 0.96624(12) 0.57341(6) 0.0182(2) Uani 1 1 d . . . . .
C49 C 0.75750(4) 0.90664(12) 0.51330(6) 0.0190(2) Uani 1 1 d . . . . .
C50 C 0.76707(4) 0.93902(14) 0.44322(6) 0.0236(3) Uani 1 1 d . . . . .
H42 H 0.7462 0.8999 0.4027 0.028 Uiso 1 1 calc R U . . .
C51 C 0.80628(5) 1.02691(15) 0.43139(7) 0.0275(3) Uani 1 1 d . . . . .
H41 H 0.8116 1.0488 0.3832 0.033 Uiso 1 1 calc R U . . .
C52 C 0.83758(5) 1.08265(14) 0.48971(7) 0.0266(3) Uani 1 1 d . . . . .
H39 H 0.8648 1.1414 0.4818 0.032 Uiso 1 1 calc R U . . .
C53 C 0.82892(4) 1.05201(13) 0.55987(7) 0.0227(3) Uani 1 1 d . . . . .
H40 H 0.8506 1.0902 0.5997 0.027 Uiso 1 1 calc R U . . .
C54 C 0.74124(4) 0.50518(14) 0.47690(7) 0.0236(3) Uani 1 1 d . . . . .
H46 H 0.7530 0.5637 0.5216 0.028 Uiso 1 1 calc R U . . .
C55 C 0.73163(5) 0.34607(15) 0.50075(8) 0.0347(3) Uani 1 1 d . . . . .
H45 H 0.7217 0.2844 0.4578 0.052 Uiso 1 1 calc R U . . .
H44 H 0.7056 0.3469 0.5313 0.052 Uiso 1 1 calc R U . . .
H43 H 0.7614 0.3053 0.5284 0.052 Uiso 1 1 calc R U . . .
C56 C 0.78136(5) 0.50721(19) 0.42887(8) 0.0378(3) Uani 1 1 d . . . . .
H47 H 0.7704 0.4533 0.3838 0.057 Uiso 1 1 calc R U . . .
H48 H 0.8106 0.4595 0.4545 0.057 Uiso 1 1 calc R U . . .
H49 H 0.7888 0.6101 0.4175 0.057 Uiso 1 1 calc R U . . .
C57 C 0.49415(5) 0.32229(16) 0.41872(7) 0.0306(3) Uani 1 1 d . . . . .
H51 H 0.4819 0.3322 0.4636 0.037 Uiso 1 1 calc R U . . .
C58 C 0.53234(4) 0.41193(14) 0.40483(7) 0.0241(3) Uani 1 1 d . . . . .
H52 H 0.5466 0.4827 0.4393 0.029 Uiso 1 1 calc R U . . .
C59 C 0.55720(5) 0.29350(13) 0.22758(7) 0.0234(3) Uani 1 1 d . . . . .
C60 C 0.55585(5) 0.21439(15) 0.16264(7) 0.0313(3) Uani 1 1 d . . . . .
H54 H 0.5323 0.1388 0.1503 0.038 Uiso 1 1 calc R U . . .
B1 B 0.71428(5) 0.80315(14) 0.52563(7) 0.0181(3) Uani 1 1 d . . . . .
B2 B 0.77995(5) 0.93321(14) 0.65312(7) 0.0177(3) Uani 1 1 d . . . . .

loop_
_atom_site_aniso_label
_atom_site_aniso_U_11
_atom_site_aniso_U_22
_atom_site_aniso_U_33
_atom_site_aniso_U_23
_atom_site_aniso_U_13
_atom_site_aniso_U_12
N1 0.0187(5) 0.0185(5) 0.0189(5) -0.0026(4) -0.0022(4) -0.0023(4)
N2 0.0201(5) 0.0184(5) 0.0182(5) -0.0014(4) -0.0019(4) -0.0030(4)
C1 0.0287(7) 0.0397(8) 0.0350(8) 0.0079(6) -0.0010(6) -0.0124(6)
C2 0.0317(7) 0.0305(7) 0.0288(7) 0.0028(5) -0.0076(5) -0.0118(6)
C3 0.0230(6) 0.0213(6) 0.0229(6) 0.0020(5) -0.0069(5) -0.0029(5)
C4 0.0178(5) 0.0177(5) 0.0225(6) 0.0027(5) -0.0041(4) 0.0012(4)
C5 0.0194(6) 0.0185(5) 0.0154(5) -0.0009(4) -0.0007(4) -0.0031(4)
C6 0.0183(6) 0.0204(6) 0.0187(6) 0.0003(4) -0.0015(4) 0.0019(4)
C7 0.0212(6) 0.0185(6) 0.0163(5) -0.0004(4) 0.0012(4) 0.0001(4)
C8 0.0195(6) 0.0184(5) 0.0137(5) 0.0005(4) 0.0014(4) -0.0018(4)
C9 0.0171(5) 0.0153(5) 0.0189(6) -0.0012(4) 0.0005(4) 0.0017(4)
C10 0.0179(5) 0.0146(5) 0.0169(5) -0.0016(4) 0.0004(4) 0.0025(4)
C11 0.0188(5) 0.0167(5) 0.0175(5) -0.0007(4) 0.0023(4) -0.0020(4)
C12 0.0187(6) 0.0164(6) 0.0219(6) -0.0021(4) 0.0031(5) -0.0013(4)
C13 0.0171(5) 0.0179(6) 0.0231(6) -0.0003(5) 0.0001(4) 0.0011(4)
C14 0.0180(5) 0.0189(6) 0.0173(5) -0.0023(4) 0.0008(4) -0.0033(4)
C15 0.0205(6) 0.0193(5) 0.0192(6) -0.0024(4) 0.0004(4) 0.0038(4)
C16 0.0250(6) 0.0230(6) 0.0264(6) -0.0006(5) 0.0030(5) 0.0015(5)
C17 0.0351(7) 0.0298(7) 0.0253(6) 0.0048(5) 0.0081(5) 0.0076(6)
C18 0.0316(7) 0.0379(7) 0.0203(6) -0.0004(5) -0.0008(5) 0.0100(6)
C19 0.0480(8) 0.0297(7) 0.0211(6) -0.0067(5) -0.0014(6) -0.0031(6)
C20 0.0357(7) 0.0284(7) 0.0208(6) -0.0007(5) 0.0024(5) 0.0004(5)
C21 0.0251(6) 0.0220(6) 0.0223(6) -0.0006(5) -0.0018(5) -0.0011(5)
C22 0.0222(6) 0.0177(5) 0.0182(6) -0.0010(4) -0.0045(4) 0.0015(4)
C23 0.0220(6) 0.0158(5) 0.0183(5) -0.0008(4) 0.0005(4) 0.0008(4)
C24 0.0190(6) 0.0196(6) 0.0157(5) 0.0006(4) 0.0001(4) 0.0002(4)
C25 0.0246(6) 0.0202(6) 0.0239(6) -0.0051(5) -0.0036(5) 0.0036(5)
C26 0.0381(8) 0.0289(7) 0.0429(8) -0.0067(6) 0.0148(6) 0.0049(6)
C27 0.0415(8) 0.0185(6) 0.0490(9) 0.0029(6) 0.0118(7) 0.0042(6)
C28 0.0198(6) 0.0190(6) 0.0175(6) -0.0018(4) -0.0009(4) 0.0032(4)
C29 0.0230(6) 0.0236(6) 0.0191(6) 0.0034(5) 0.0043(5) 0.0027(5)
C30 0.0204(6) 0.0237(6) 0.0263(6) 0.0025(5) 0.0046(5) -0.0029(5)
C31 0.0194(6) 0.0218(6) 0.0207(6) -0.0020(5) -0.0007(4) -0.0015(5)
C32 0.0185(6) 0.0221(6) 0.0216(6) -0.0060(5) -0.0002(5) 0.0031(5)
C33 0.0188(6) 0.0204(6) 0.0235(6) -0.0066(5) 0.0017(5) 0.0005(4)
C34 0.0172(5) 0.0152(5) 0.0231(6) -0.0050(4) 0.0020(4) 0.0007(4)
C35 0.0237(6) 0.0191(6) 0.0230(6) -0.0030(5) 0.0023(5) 0.0005(5)
C36 0.0302(7) 0.0210(6) 0.0279(6) -0.0015(5) 0.0096(5) -0.0005(5)
C37 0.0279(7) 0.0255(6) 0.0367(7) -0.0054(6) 0.0101(6) -0.0092(5)
C38 0.0210(6) 0.0286(6) 0.0318(7) -0.0094(5) 0.0014(5) -0.0060(5)
C39 0.0243(6) 0.0338(7) 0.0231(6) -0.0053(5) -0.0025(5) 0.0035(5)
C40 0.0231(6) 0.0138(5) 0.0204(6) -0.0019(4) 0.0008(5) -0.0008(4)
C41 0.0208(6) 0.0167(5) 0.0177(5) 0.0000(4) 0.0009(4) -0.0015(4)
C42 0.0271(6) 0.0158(6) 0.0252(6) -0.0020(5) -0.0068(5) 0.0006(5)
C43 0.0263(7) 0.0320(7) 0.0371(8) -0.0006(6) -0.0010(6) 0.0060(5)
C44 0.0398(8) 0.0211(6) 0.0359(7) 0.0045(6) -0.0108(6) -0.0005(6)
C45 0.0193(6) 0.0165(6) 0.0327(7) -0.0044(5) -0.0020(5) 0.0001(4)
C46 0.0586(10) 0.0227(7) 0.0308(7) -0.0021(5) 0.0070(7) 0.0107(6)
C47 0.0452(8) 0.0163(6) 0.0328(7) 0.0005(5) 0.0075(6) 0.0005(5)
C48 0.0188(5) 0.0144(5) 0.0209(6) -0.0001(4) 0.0010(4) 0.0013(4)
C49 0.0209(6) 0.0177(5) 0.0181(6) 0.0000(4) 0.0015(4) 0.0024(4)
C50 0.0240(6) 0.0279(6) 0.0182(6) 0.0002(5) 0.0008(5) 0.0008(5)
C51 0.0282(7) 0.0332(7) 0.0222(6) 0.0070(5) 0.0075(5) 0.0020(5)
C52 0.0221(6) 0.0267(6) 0.0317(7) 0.0062(5) 0.0065(5) -0.0027(5)
C53 0.0211(6) 0.0207(6) 0.0255(6) 0.0005(5) 0.0002(5) -0.0013(5)
C54 0.0236(6) 0.0241(6) 0.0204(6) -0.0041(5) -0.0057(5) 0.0054(5)
C55 0.0410(8) 0.0250(7) 0.0332(7) 0.0025(6) -0.0111(6) 0.0081(6)
C56 0.0250(7) 0.0518(9) 0.0355(8) 0.0012(7) 0.0007(6) 0.0113(6)
C57 0.0280(7) 0.0346(7) 0.0289(7) 0.0057(6) 0.0034(5) -0.0008(6)
C58 0.0232(6) 0.0237(6) 0.0238(6) 0.0009(5) -0.0020(5) 0.0012(5)
C59 0.0266(6) 0.0198(6) 0.0208(6) 0.0004(5) -0.0067(5) -0.0019(5)
C60 0.0405(8) 0.0256(7) 0.0247(7) -0.0042(5) -0.0059(6) -0.0082(6)
B1 0.0186(6) 0.0155(6) 0.0192(6) -0.0019(5) -0.0010(5) 0.0043(5)
B2 0.0189(6) 0.0127(6) 0.0207(6) -0.0017(5) -0.0001(5) 0.0037(5)

loop_
_atom_type_symbol
_atom_type_description
_atom_type_scat_dispersion_real
_atom_type_scat_dispersion_imag
_atom_type_scat_source
C C 0.0181 0.0091 'International Tables Vol C Tables 4.2.6.8 and 6.1.1.4'
H H 0.0000 0.0000 'International Tables Vol C Tables 4.2.6.8 and 6.1.1.4'
N N 0.0311 0.0180 'International Tables Vol C Tables 4.2.6.8 and 6.1.1.4'
B B 0.0090 0.0039 'International Tables Vol C Tables 4.2.6.8 and 6.1.1.4'

loop_
_citation_id
_citation_doi
_citation_year
1 10.1039/D2SC04725J 2022

loop_
_geom_angle_atom_site_label_1
_geom_angle_atom_site_label_2
_geom_angle_atom_site_label_3
_geom_angle
_geom_angle_site_symmetry_1
_geom_angle_site_symmetry_3
_geom_angle_publ_flag
C4 N1 C22 108.28(9) . . ?
C4 N1 C5 122.06(9) . . ?
C22 N1 C5 127.23(10) . . ?
C15 N2 C34 108.38(9) . . ?
C15 N2 C14 125.72(10) . . ?
C34 N2 C14 125.77(10) . . ?
C2 C1 C57 120.74(13) . . ?
C2 C1 H1 119.6 . . ?
C57 C1 H1 119.6 . . ?
C1 C2 C3 119.18(12) . . ?
C1 C2 H53 120.4 . . ?
C3 C2 H53 120.4 . . ?
C2 C3 C4 119.20(12) . . ?
C2 C3 C59 134.09(12) . . ?
C4 C3 C59 106.68(10) . . ?
N1 C4 C58 128.86(11) . . ?
N1 C4 C3 109.13(10) . . ?
C58 C4 C3 121.98(11) . . ?
C23 C5 C6 120.63(10) . . ?
C23 C5 N1 118.86(10) . . ?
C6 C5 N1 120.21(10) . . ?
C5 C6 C7 119.96(10) . . ?
C5 C6 H4 120.0 . . ?
C7 C6 H4 120.0 . . ?
C6 C7 C8 119.89(10) . . ?
C6 C7 C25 119.61(10) . . ?
C8 C7 C25 120.50(10) . . ?
C7 C8 C24 119.15(10) . . ?
C7 C8 B1 121.83(10) . . ?
C24 C8 B1 118.86(10) . . ?
C31 C9 C10 118.59(10) . . ?
C31 C9 B1 121.07(10) . . ?
C10 C9 B1 120.31(10) . . ?
C28 C10 C9 118.55(10) . . ?
C28 C10 B2 120.80(10) . . ?
C9 C10 B2 120.65(10) . . ?
C41 C11 C12 118.53(10) . . ?
C41 C11 B2 119.87(10) . . ?
C12 C11 B2 121.30(10) . . ?
C13 C12 C11 120.05(10) . . ?
C13 C12 C45 118.91(10) . . ?
C11 C12 C45 120.99(10) . . ?
C14 C13 C12 120.57(11) . . ?
C14 C13 H16 119.7 . . ?
C12 C13 H16 119.7 . . ?
C40 C14 C13 119.98(10) . . ?
C40 C14 N2 120.27(10) . . ?
C13 C14 N2 119.76(10) . . ?
C16 C15 N2 129.20(11) . . ?
C16 C15 C32 122.11(11) . . ?
N2 C15 C32 108.69(10) . . ?
C15 C16 C17 117.18(12) . . ?
C15 C16 H21 121.4 . . ?
C17 C16 H21 121.4 . . ?
C16 C17 C18 121.27(12) . . ?
C16 C17 H22 119.4 . . ?
C18 C17 H22 119.4 . . ?
C39 C18 C17 121.31(12) . . ?
C39 C18 H2 119.3 . . ?
C17 C18 H2 119.3 . . ?
C60 C19 C20 120.85(12) . . ?
C60 C19 H3 119.6 . . ?
C20 C19 H3 119.6 . . ?
C21 C20 C19 121.49(13) . . ?
C21 C20 H56 119.3 . . ?
C19 C20 H56 119.3 . . ?
C20 C21 C22 117.41(12) . . ?
C20 C21 H55 121.3 . . ?
C22 C21 H55 121.3 . . ?
C21 C22 N1 129.06(11) . . ?
C21 C22 C59 121.88(11) . . ?
N1 C22 C59 109.05(11) . . ?
C5 C23 C24 120.37(11) . . ?
C5 C23 H50 119.8 . . ?
C24 C23 H50 119.8 . . ?
C23 C24 C8 119.87(10) . . ?
C23 C24 C54 119.09(10) . . ?
C8 C24 C54 120.99(10) . . ?
C26 C25 C7 112.52(10) . . ?
C26 C25 C27 110.13(11) . . ?
C7 C25 C27 111.49(10) . . ?
C26 C25 H5 107.5 . . ?
C7 C25 H5 107.5 . . ?
C27 C25 H5 107.5 . . ?
C25 C26 H6 109.5 . . ?
C25 C26 H7 109.5 . . ?
H6 C26 H7 109.5 . . ?
C25 C26 H8 109.5 . . ?
H6 C26 H8 109.5 . . ?
H7 C26 H8 109.5 . . ?
C25 C27 H10 109.5 . . ?
C25 C27 H9 109.5 . . ?
H10 C27 H9 109.5 . . ?
C25 C27 H11 109.5 . . ?
H10 C27 H11 109.5 . . ?
H9 C27 H11 109.5 . . ?
C29 C28 C10 121.66(11) . . ?
C29 C28 H15 119.2 . . ?
C10 C28 H15 119.2 . . ?
C30 C29 C28 119.82(11) . . ?
C30 C29 H14 120.1 . . ?
C28 C29 H14 120.1 . . ?
C29 C30 C31 119.60(11) . . ?
C29 C30 H13 120.2 . . ?
C31 C30 H13 120.2 . . ?
C30 C31 C9 121.77(11) . . ?
C30 C31 H12 119.1 . . ?
C9 C31 H12 119.1 . . ?
C39 C32 C15 119.38(12) . . ?
C39 C32 C33 133.38(12) . . ?
C15 C32 C33 107.23(10) . . ?
C38 C33 C34 119.40(11) . . ?
C38 C33 C32 133.65(11) . . ?
C34 C33 C32 106.95(10) . . ?
C35 C34 N2 129.62(10) . . ?
C35 C34 C33 121.62(11) . . ?
N2 C34 C33 108.75(10) . . ?
C36 C35 C34 117.53(11) . . ?
C36 C35 H20 121.2 . . ?
C34 C35 H20 121.2 . . ?
C35 C36 C37 121.53(12) . . ?
C35 C36 H19 119.2 . . ?
C37 C36 H19 119.2 . . ?
C38 C37 C36 120.82(12) . . ?
C38 C37 H18 119.6 . . ?
C36 C37 H18 119.6 . . ?
C37 C38 C33 119.08(12) . . ?
C37 C38 H17 120.5 . . ?
C33 C38 H17 120.5 . . ?
C18 C39 C32 118.75(12) . . ?
C18 C39 H23 120.6 . . ?
C32 C39 H23 120.6 . . ?
C14 C40 C41 120.64(10) . . ?
C14 C40 H31 119.7 . . ?
C41 C40 H31 119.7 . . ?
C40 C41 C11 120.02(10) . . ?
C40 C41 C42 119.27(10) . . ?
C11 C41 C42 120.54(10) . . ?
C44 C42 C41 113.56(10) . . ?
C44 C42 C43 109.71(11) . . ?
C41 C42 C43 109.94(10) . . ?
C44 C42 H24 107.8 . . ?
C41 C42 H24 107.8 . . ?
C43 C42 H24 107.8 . . ?
C42 C43 H26 109.5 . . ?
C42 C43 H25 109.5 . . ?
H26 C43 H25 109.5 . . ?
C42 C43 H27 109.5 . . ?
H26 C43 H27 109.5 . . ?
H25 C43 H27 109.5 . . ?
C42 C44 H30 109.5 . . ?
C42 C44 H29 109.5 . . ?
H30 C44 H29 109.5 . . ?
C42 C44 H28 109.5 . . ?
H30 C44 H28 109.5 . . ?
H29 C44 H28 109.5 . . ?
C12 C45 C46 111.71(11) . . ?
C12 C45 C47 112.58(10) . . ?
C46 C45 C47 109.88(11) . . ?
C12 C45 H35 107.5 . . ?
C46 C45 H35 107.5 . . ?
C47 C45 H35 107.5 . . ?
C45 C46 H32 109.5 . . ?
C45 C46 H33 109.5 . . ?
H32 C46 H33 109.5 . . ?
C45 C46 H34 109.5 . . ?
H32 C46 H34 109.5 . . ?
H33 C46 H34 109.5 . . ?
C45 C47 H37 109.5 . . ?
C45 C47 H38 109.5 . . ?
H37 C47 H38 109.5 . . ?
C45 C47 H36 109.5 . . ?
H37 C47 H36 109.5 . . ?
H38 C47 H36 109.5 . . ?
C53 C48 C49 118.67(11) . . ?
C53 C48 B2 120.85(10) . . ?
C49 C48 B2 120.47(10) . . ?
C50 C49 C48 118.47(11) . . ?
C50 C49 B1 120.89(10) . . ?
C48 C49 B1 120.61(10) . . ?
C51 C50 C49 121.60(11) . . ?
C51 C50 H42 119.2 . . ?
C49 C50 H42 119.2 . . ?
C52 C51 C50 120.05(11) . . ?
C52 C51 H41 120.0 . . ?
C50 C51 H41 120.0 . . ?
C51 C52 C53 119.49(11) . . ?
C51 C52 H39 120.3 . . ?
C53 C52 H39 120.3 . . ?
C52 C53 C48 121.70(11) . . ?
C52 C53 H40 119.2 . . ?
C48 C53 H40 119.2 . . ?
C24 C54 C56 111.71(10) . . ?
C24 C54 C55 111.57(10) . . ?
C56 C54 C55 110.62(11) . . ?
C24 C54 H46 107.6 . . ?
C56 C54 H46 107.6 . . ?
C55 C54 H46 107.6 . . ?
C54 C55 H45 109.5 . . ?
C54 C55 H44 109.5 . . ?
H45 C55 H44 109.5 . . ?
C54 C55 H43 109.5 . . ?
H45 C55 H43 109.5 . . ?
H44 C55 H43 109.5 . . ?
C54 C56 H47 109.5 . . ?
C54 C56 H48 109.5 . . ?
H47 C56 H48 109.5 . . ?
C54 C56 H49 109.5 . . ?
H47 C56 H49 109.5 . . ?
H48 C56 H49 109.5 . . ?
C58 C57 C1 121.56(13) . . ?
C58 C57 H51 119.2 . . ?
C1 C57 H51 119.2 . . ?
C57 C58 C4 117.31(12) . . ?
C57 C58 H52 121.3 . . ?
C4 C58 H52 121.3 . . ?
C60 C59 C22 119.43(12) . . ?
C60 C59 C3 133.77(12) . . ?
C22 C59 C3 106.79(10) . . ?
C19 C60 C59 118.93(12) . . ?
C19 C60 H54 120.5 . . ?
C59 C60 H54 120.5 . . ?
C49 B1 C9 119.04(10) . . ?
C49 B1 C8 121.70(10) . . ?
C9 B1 C8 119.17(10) . . ?
C10 B2 C48 118.85(10) . . ?
C10 B2 C11 123.13(10) . . ?
C48 B2 C11 118.01(10) . . ?

loop_
_geom_bond_atom_site_label_1
_geom_bond_atom_site_label_2
_geom_bond_distance
_geom_bond_site_symmetry_2
_geom_bond_publ_flag
N1 C4 1.3915(15) . ?
N1 C22 1.3941(15) . ?
N1 C5 1.4343(14) . ?
N2 C15 1.3952(15) . ?
N2 C34 1.3975(15) . ?
N2 C14 1.4260(14) . ?
C1 C2 1.379(2) . ?
C1 C57 1.398(2) . ?
C1 H1 0.9500 . ?
C2 C3 1.3953(18) . ?
C2 H53 0.9500 . ?
C3 C4 1.4100(17) . ?
C3 C59 1.4459(18) . ?
C4 C58 1.3919(18) . ?
C5 C23 1.3828(16) . ?
C5 C6 1.3847(16) . ?
C6 C7 1.3988(16) . ?
C6 H4 0.9500 . ?
C7 C8 1.4073(16) . ?
C7 C25 1.5232(16) . ?
C8 C24 1.4103(16) . ?
C8 B1 1.5887(16) . ?
C9 C31 1.3985(16) . ?
C9 C10 1.4267(15) . ?
C9 B1 1.5673(17) . ?
C10 C28 1.3984(16) . ?
C10 B2 1.5632(17) . ?
C11 C41 1.4117(16) . ?
C11 C12 1.4126(16) . ?
C11 B2 1.5834(16) . ?
C12 C13 1.3910(16) . ?
C12 C45 1.5232(16) . ?
C13 C14 1.3850(16) . ?
C13 H16 0.9500 . ?
C14 C40 1.3832(16) . ?
C15 C16 1.3866(18) . ?
C15 C32 1.4087(17) . ?
C16 C17 1.3914(18) . ?
C16 H21 0.9500 . ?
C17 C18 1.394(2) . ?
C17 H22 0.9500 . ?
C18 C39 1.376(2) . ?
C18 H2 0.9500 . ?
C19 C60 1.379(2) . ?
C19 C20 1.3992(19) . ?
C19 H3 0.9500 . ?
C20 C21 1.3869(18) . ?
C20 H56 0.9500 . ?
C21 C22 1.3906(18) . ?
C21 H55 0.9500 . ?
C22 C59 1.4089(17) . ?
C23 C24 1.3897(16) . ?
C23 H50 0.9500 . ?
C24 C54 1.5219(16) . ?
C25 C26 1.5229(18) . ?
C25 C27 1.5318(19) . ?
C25 H5 1.0000 . ?
C26 H6 0.9800 . ?
C26 H7 0.9800 . ?
C26 H8 0.9800 . ?
C27 H10 0.9800 . ?
C27 H9 0.9800 . ?
C27 H11 0.9800 . ?
C28 C29 1.3889(17) . ?
C28 H15 0.9500 . ?
C29 C30 1.3877(17) . ?
C29 H14 0.9500 . ?
C30 C31 1.3883(17) . ?
C30 H13 0.9500 . ?
C31 H12 0.9500 . ?
C32 C39 1.3956(17) . ?
C32 C33 1.4366(18) . ?
C33 C38 1.3993(17) . ?
C33 C34 1.4096(16) . ?
C34 C35 1.3917(17) . ?
C35 C36 1.3872(18) . ?
C35 H20 0.9500 . ?
C36 C37 1.3954(19) . ?
C36 H19 0.9500 . ?
C37 C38 1.3771(19) . ?
C37 H18 0.9500 . ?
C38 H17 0.9500 . ?
C39 H23 0.9500 . ?
C40 C41 1.3916(16) . ?
C40 H31 0.9500 . ?
C41 C42 1.5245(16) . ?
C42 C44 1.5225(17) . ?
C42 C43 1.5411(19) . ?
C42 H24 1.0000 . ?
C43 H26 0.9800 . ?
C43 H25 0.9800 . ?
C43 H27 0.9800 . ?
C44 H30 0.9800 . ?
C44 H29 0.9800 . ?
C44 H28 0.9800 . ?
C45 C46 1.5237(19) . ?
C45 C47 1.5283(18) . ?
C45 H35 1.0000 . ?
C46 H32 0.9800 . ?
C46 H33 0.9800 . ?
C46 H34 0.9800 . ?
C47 H37 0.9800 . ?
C47 H38 0.9800 . ?
C47 H36 0.9800 . ?
C48 C53 1.3999(17) . ?
C48 C49 1.4244(16) . ?
C48 B2 1.5685(17) . ?
C49 C50 1.3982(17) . ?
C49 B1 1.5610(17) . ?
C50 C51 1.3877(18) . ?
C50 H42 0.9500 . ?
C51 C52 1.3842(19) . ?
C51 H41 0.9500 . ?
C52 C53 1.3884(18) . ?
C52 H39 0.9500 . ?
C53 H40 0.9500 . ?
C54 C56 1.5229(19) . ?
C54 C55 1.5353(18) . ?
C54 H46 1.0000 . ?
C55 H45 0.9800 . ?
C55 H44 0.9800 . ?
C55 H43 0.9800 . ?
C56 H47 0.9800 . ?
C56 H48 0.9800 . ?
C56 H49 0.9800 . ?
C57 C58 1.3851(18) . ?
C57 H51 0.9500 . ?
C58 H52 0.9500 . ?
C59 C60 1.3990(18) . ?
C60 H54 0.9500 . ?
